data_4063730
loop_
_publ_author_name
'Blakemore, James D.'
'Chalkley, Matthew J.'
'Farnaby, Joy H.'
'Guard, Louise M.'
'Hazari, Nilay'
'Incarvito, Christopher D.'
'Luzik, Eddie D.'
'Suh, Hee Won'

_publ_section_title
;
 New BidentateTrans-Chelating N-Heterocyclic Carbene Ligands for Palladium
;
_journal_issue 7
_journal_name_full Organometallics
_journal_page_first 1818
_journal_paper_doi 10.1021/om100890q
_journal_volume 30
_journal_year 2011
_chemical_formula_moiety 'I2 Pd N5 C27 H41'
_chemical_formula_sum 'C27 H41 I2 N5 Pd'
_chemical_formula_weight 795.86
_space_group_IT_number 14
_symmetry_cell_setting monoclinic
_symmetry_Int_Tables_number 14
_symmetry_space_group_name_Hall '-P 2ybc'
_symmetry_space_group_name_H-M 'P 1 21/c 1'
_atom_sites_solution_hydrogens geom
_atom_sites_solution_primary direct
_atom_sites_solution_secondary difmap
_cell_angle_alpha 90.0000
_cell_angle_beta 116.049(8)
_cell_angle_gamma 90.0000
_cell_formula_units_Z 4
_cell_length_a 15.1474(20)
_cell_length_b 14.5565(19)
_cell_length_c 15.793(2)
_cell_measurement_reflns_used 22467
_cell_measurement_temperature 223
_cell_measurement_theta_max 27.50
_cell_measurement_theta_min 3.00
_cell_volume 3128.5(7)
_computing_cell_refinement PROCESS-AUTO
_computing_data_collection PROCESS-AUTO
_computing_data_reduction CrystalClear
_computing_molecular_graphics 'CrystalStructure 4.0'
_computing_publication_material 'CrystalStructure 4.0 (Rigaku, 2010)'
_computing_structure_refinement 'SHELXL97 (Sheldrick, 1997)'
_computing_structure_solution 'SIR2004 (Burla, et al., 2005)'
_diffrn_ambient_temperature 223
_diffrn_detector_area_resol_mean 6.849
_diffrn_measured_fraction_theta_full 0.995
_diffrn_measured_fraction_theta_max 0.995
_diffrn_measurement_device_type 'Rigaku Mercury275R CCD (SCX mini)'
_diffrn_measurement_method \w
_diffrn_radiation_type 'Mo K\a'
_diffrn_radiation_wavelength 0.71075
_diffrn_reflns_av_R_equivalents 0.0667
_diffrn_reflns_limit_h_max 19
_diffrn_reflns_limit_h_min -19
_diffrn_reflns_limit_k_max 18
_diffrn_reflns_limit_k_min -18
_diffrn_reflns_limit_l_max 20
_diffrn_reflns_limit_l_min -20
_diffrn_reflns_number 31273
_diffrn_reflns_theta_full 27.48
_diffrn_reflns_theta_max 27.48
_diffrn_standards_number 0
_exptl_absorpt_coefficient_mu 2.591
_exptl_absorpt_correction_T_max 0.752
_exptl_absorpt_correction_T_min 0.604
_exptl_absorpt_correction_type multi-scan
_exptl_absorpt_process_details 'Jacobson, R. (1998) Private communication'
_exptl_crystal_colour yellow
_exptl_crystal_density_diffrn 1.690
_exptl_crystal_density_method 'not measured'
_exptl_crystal_description block
_exptl_crystal_F_000 1560.00
_exptl_crystal_size_max 0.15
_exptl_crystal_size_mid 0.15
_exptl_crystal_size_min 0.11
_refine_diff_density_max 0.590
_refine_diff_density_min -0.730
_refine_ls_extinction_method none
_refine_ls_goodness_of_fit_ref 1.086
_refine_ls_hydrogen_treatment constr
_refine_ls_number_parameters 361
_refine_ls_number_reflns 7143
_refine_ls_number_restraints 0
_refine_ls_R_factor_gt 0.0606
_refine_ls_shift/su_max 0.258
_refine_ls_structure_factor_coef Fsqd
_refine_ls_weighting_details 'w = 1/[\s^2^(Fo^2^)+(0.0221P)^2^+5.5023P] where P=(Fo^2^+2Fc^2^)/3'
_refine_ls_weighting_scheme calc
_refine_ls_wR_factor_ref 0.0901
_reflns_number_gt 4834
_reflns_number_total 7422
_reflns_threshold_expression F^2^>2.0\s(F^2^)
_cod_data_source_file om100890q_si_002.cif
_cod_data_source_block '_Compound5b'
_cod_original_cell_volume 3128.5(8)
_cod_original_formula_sum 'I2 Pd N5 C27 H41'
_cod_database_code 4063730

loop_
_symmetry_equiv_pos_site_id
_symmetry_equiv_pos_as_xyz
1 +X,+Y,+Z
2 -X,1/2+Y,1/2-Z
3 -X,-Y,-Z
4 +X,1/2-Y,1/2+Z

loop_
_atom_site_label
_atom_site_type_symbol
_atom_site_fract_x
_atom_site_fract_y
_atom_site_fract_z
_atom_site_U_iso_or_equiv
_atom_site_adp_type
_atom_site_occupancy
_atom_site_symmetry_multiplicity
_atom_site_calc_flag
_atom_site_refinement_flags
I(1) I 0.59314(3) 0.18465(3) 0.87705(3) 0.06345(14) Uani 1.00 4 d .
I(2) I 0.72661(4) -0.08485(3) 0.74594(3) 0.07614(17) Uani 1.00 4 d .
Pd(1) Pd 0.65168(3) 0.04535(3) 0.80997(3) 0.03768(11) Uani 1.00 4 d .
N(1) N 0.4589(3) 0.0641(3) 0.6172(3) 0.0388(10) Uani 1.00 4 d .
N(2) N 0.5854(3) 0.1326(3) 0.6201(3) 0.0463(12) Uani 1.00 4 d .
N(3) N 0.8689(4) 0.2610(4) 0.7845(4) 0.0602(14) Uani 1.00 4 d .
N(4) N 0.8479(4) 0.0615(3) 0.9729(3) 0.0524(12) Uani 1.00 4 d .
N(5) N 0.7686(3) -0.0351(3) 1.0173(3) 0.0494(12) Uani 1.00 4 d .
C(1) C 0.3837(4) 0.0205(4) 0.6409(4) 0.0475(14) Uani 1.00 4 d .
C(2) C 0.3141(5) -0.0367(5) 0.5585(5) 0.091(2) Uani 1.00 4 d .
C(3) C 0.3277(5) 0.0972(5) 0.6610(6) 0.085(2) Uani 1.00 4 d .
C(4) C 0.4314(5) -0.0407(5) 0.7257(4) 0.0696(19) Uani 1.00 4 d .
C(5) C 0.5560(4) 0.0809(4) 0.6748(3) 0.0373(12) Uani 1.00 4 d .
C(6) C 0.4316(4) 0.1046(4) 0.5295(4) 0.0543(16) Uani 1.00 4 d .
C(7) C 0.5106(5) 0.1460(5) 0.5317(4) 0.0585(17) Uani 1.00 4 d .
C(8) C 0.6844(4) 0.1696(4) 0.6497(4) 0.0525(16) Uani 1.00 4 d .
C(9) C 0.6911(5) 0.2711(4) 0.6727(5) 0.0640(18) Uani 1.00 4 d .
C(10) C 0.7948(5) 0.3079(5) 0.7020(5) 0.074(2) Uani 1.00 4 d .
C(11) C 0.9657(5) 0.2717(5) 0.7900(5) 0.085(2) Uani 1.00 4 d .
C(12) C 0.9878(4) 0.2091(5) 0.7245(4) 0.0602(17) Uani 1.00 4 d .
C(13) C 0.9429(5) 0.1251(5) 0.6960(4) 0.0630(18) Uani 1.00 4 d .
C(14) C 0.9694(5) 0.0658(6) 0.6426(5) 0.078(2) Uani 1.00 4 d .
C(15) C 1.0432(7) 0.0930(8) 0.6175(6) 0.097(3) Uani 1.00 4 d .
C(16) C 1.0878(6) 0.1779(8) 0.6465(7) 0.101(3) Uani 1.00 4 d .
C(17) C 1.0594(5) 0.2349(6) 0.6973(5) 0.075(2) Uani 1.00 4 d .
C(18) C 0.8654(7) 0.2889(5) 0.8718(5) 0.098(3) Uani 1.00 4 d .
C(19) C 0.8902(7) 0.2197(6) 0.9438(5) 0.104(3) Uani 1.00 4 d .
C(20) C 0.8738(5) 0.1230(5) 0.9141(5) 0.0676(19) Uani 1.00 4 d .
C(21) C 0.7597(4) 0.0187(4) 0.9434(4) 0.0432(14) Uani 1.00 4 d .
C(22) C 0.9108(5) 0.0359(5) 1.0637(4) 0.0646(18) Uani 1.00 4 d .
C(23) C 0.8616(5) -0.0235(5) 1.0917(4) 0.0625(18) Uani 1.00 4 d .
C(24) C 0.6939(6) -0.0976(5) 1.0240(5) 0.0670(19) Uani 1.00 4 d .
C(25) C 0.6040(14) -0.0964(11) 0.9410(16) 0.071(6) Uani 0.50 4 d P
C(25') C 0.624(3) -0.0314(15) 1.050(3) 0.182(16) Uani 0.50 4 d P
C(26) C 0.6901(19) -0.0770(18) 1.1145(13) 0.097(6) Uani 0.50 4 d P
C(26') C 0.722(2) -0.170(2) 1.0917(19) 0.146(13) Uani 0.50 4 d P
C(27) C 0.7542(14) -0.1949(12) 1.0412(16) 0.089(6) Uani 0.50 4 d P
C(27') C 0.631(2) -0.1469(16) 0.9302(15) 0.115(11) Uani 0.50 4 d P
H(2A) H 0.3508 -0.0841 0.5445 0.109 Uiso 1.00 4 calc R
H(2B) H 0.2814 0.0024 0.5037 0.109 Uiso 1.00 4 calc R
H(2C) H 0.2654 -0.0651 0.5744 0.109 Uiso 1.00 4 calc R
H(3A) H 0.2969 0.1361 0.6059 0.102 Uiso 1.00 4 calc R
H(3B) H 0.3728 0.1335 0.7138 0.102 Uiso 1.00 4 calc R
H(3C) H 0.2775 0.0710 0.6762 0.102 Uiso 1.00 4 calc R
H(4A) H 0.4769 -0.0820 0.7169 0.083 Uiso 1.00 4 calc R
H(4B) H 0.3814 -0.0761 0.7336 0.083 Uiso 1.00 4 calc R
H(4C) H 0.4668 -0.0033 0.7813 0.083 Uiso 1.00 4 calc R
H(6) H 0.3688 0.1030 0.4783 0.065 Uiso 1.00 4 calc R
H(7) H 0.5146 0.1784 0.4820 0.070 Uiso 1.00 4 calc R
H(8A) H 0.7045 0.1597 0.5993 0.063 Uiso 1.00 4 calc R
H(8B) H 0.7303 0.1360 0.7055 0.063 Uiso 1.00 4 calc R
H(9A) H 0.6723 0.2812 0.7239 0.077 Uiso 1.00 4 calc R
H(9B) H 0.6449 0.3050 0.6173 0.077 Uiso 1.00 4 calc R
H(10A) H 0.8117 0.3010 0.6492 0.089 Uiso 1.00 4 calc R
H(10B) H 0.7959 0.3736 0.7159 0.089 Uiso 1.00 4 calc R
H(11A) H 1.0142 0.2600 0.8549 0.103 Uiso 1.00 4 calc R
H(11B) H 0.9737 0.3357 0.7751 0.103 Uiso 1.00 4 calc R
H(13) H 0.8932 0.1076 0.7132 0.076 Uiso 1.00 4 calc R
H(14) H 0.9383 0.0085 0.6236 0.093 Uiso 1.00 4 calc R
H(15) H 1.0624 0.0539 0.5812 0.116 Uiso 1.00 4 calc R
H(16) H 1.1383 0.1959 0.6306 0.121 Uiso 1.00 4 calc R
H(17) H 1.0888 0.2931 0.7145 0.090 Uiso 1.00 4 calc R
H(18A) H 0.9103 0.3408 0.8982 0.118 Uiso 1.00 4 calc R
H(18B) H 0.7989 0.3109 0.8560 0.118 Uiso 1.00 4 calc R
H(19A) H 0.8525 0.2324 0.9795 0.124 Uiso 1.00 4 calc R
H(19B) H 0.9598 0.2269 0.9874 0.124 Uiso 1.00 4 calc R
H(20A) H 0.8212 0.1204 0.8497 0.081 Uiso 1.00 4 calc R
H(20B) H 0.9337 0.0995 0.9125 0.081 Uiso 1.00 4 calc R
H(22) H 0.9756 0.0562 1.0991 0.078 Uiso 1.00 4 calc R
H(23) H 0.8855 -0.0523 1.1509 0.075 Uiso 1.00 4 calc R
H(25A) H 0.62(8) -0.1097 0.8870 0.076 Uiso 0.50 4 d .
H(25B) H 0.57(3) -0.0362 0.9334 0.038 Uiso 0.50 4 d .
H(25C) H 0.56(10) -0.1424 0.9457 0.163 Uiso 0.50 4 d .
H(26A) H 0.6(5) -0.0677 1.1030 0.248 Uiso 0.50 4 d .
H(26B) H 0.73(15) -0.0218 1.1419 0.291 Uiso 0.50 4 d .
H(26C) H 0.72(10) -0.1281 1.1576 0.156 Uiso 0.50 4 d .
H(27A) H 0.73(7) -0.2260 0.9813 0.130 Uiso 0.50 4 d .
H(27B) H 0.74(14) -0.2336 1.0832 0.194 Uiso 0.50 4 d .
H(27C) H 0.82(8) -0.1825 1.0692 0.152 Uiso 0.50 4 d .
H(25D) H 0.57(7) -0.0158 0.9927 0.096 Uiso 0.50 4 d .
H(25E) H 0.66(17) 0.0242 1.0790 0.299 Uiso 0.50 4 d .
H(25F) H 0.6(5) -0.0628 1.0930 0.403 Uiso 0.50 4 d .
H(26D) H 0.70(15) -0.2282 1.0596 0.198 Uiso 0.50 4 d .
H(26E) H 0.69(9) -0.1602 1.1340 0.139 Uiso 0.50 4 d .
H(26F) H 0.79(3) -0.1702 1.1276 0.024 Uiso 0.50 4 d .
H(27D) H 0.62(17) -0.1047 0.8783 0.212 Uiso 0.50 4 d .
H(27E) H 0.57(7) -0.1680 0.9299 0.105 Uiso 0.50 4 d .
H(27F) H 0.7(2) -0.1992 0.9235 0.323 Uiso 0.50 4 d .

loop_
_atom_site_aniso_label
_atom_site_aniso_U_11
_atom_site_aniso_U_22
_atom_site_aniso_U_33
_atom_site_aniso_U_12
_atom_site_aniso_U_13
_atom_site_aniso_U_23
I(1) 0.0828(3) 0.0547(3) 0.0639(3) 0.0083(2) 0.0424(3) -0.0141(2)
I(2) 0.0930(4) 0.0779(3) 0.0524(3) 0.0471(3) 0.0273(3) -0.0019(2)
Pd(1) 0.0435(2) 0.0405(2) 0.0308(2) 0.0089(2) 0.01795(18) 0.00289(18)
N(1) 0.041(3) 0.045(3) 0.031(2) 0.012(2) 0.017(2) 0.0057(20)
N(2) 0.040(3) 0.064(3) 0.039(3) 0.008(2) 0.022(2) 0.012(2)
N(3) 0.070(4) 0.064(4) 0.053(3) -0.013(3) 0.032(3) -0.006(3)
N(4) 0.055(3) 0.056(3) 0.044(3) 0.005(3) 0.020(3) 0.005(2)
N(5) 0.055(3) 0.051(3) 0.036(3) 0.011(3) 0.014(2) 0.008(2)
C(1) 0.042(3) 0.048(4) 0.053(4) -0.000(3) 0.022(3) 0.002(3)
C(2) 0.071(5) 0.112(7) 0.065(5) -0.023(5) 0.007(4) 0.002(4)
C(3) 0.080(5) 0.089(6) 0.120(6) 0.024(4) 0.076(5) 0.020(5)
C(4) 0.056(4) 0.075(5) 0.065(4) -0.016(4) 0.015(3) 0.016(4)
C(5) 0.041(3) 0.043(3) 0.032(3) 0.009(3) 0.020(3) 0.001(2)
C(6) 0.044(4) 0.076(5) 0.040(3) 0.018(3) 0.016(3) 0.013(3)
C(7) 0.057(4) 0.086(5) 0.040(4) 0.019(4) 0.028(3) 0.026(3)
C(8) 0.056(4) 0.062(4) 0.047(4) 0.015(3) 0.029(3) 0.013(3)
C(9) 0.071(5) 0.058(4) 0.076(5) 0.008(4) 0.044(4) 0.014(4)
C(10) 0.094(6) 0.064(5) 0.076(5) -0.006(4) 0.048(4) 0.010(4)
C(11) 0.084(6) 0.082(6) 0.081(5) -0.024(5) 0.028(4) -0.008(4)
C(12) 0.036(4) 0.075(5) 0.059(4) -0.004(3) 0.012(3) 0.008(4)
C(13) 0.040(4) 0.083(5) 0.062(4) -0.000(4) 0.019(3) -0.003(4)
C(14) 0.057(5) 0.091(6) 0.068(5) 0.011(4) 0.012(4) -0.003(4)
C(15) 0.073(6) 0.146(9) 0.070(5) 0.052(6) 0.031(5) 0.012(6)
C(16) 0.054(5) 0.152(10) 0.100(7) 0.034(6) 0.037(5) 0.049(7)
C(17) 0.036(4) 0.100(6) 0.082(5) 0.001(4) 0.018(4) 0.025(5)
C(18) 0.151(8) 0.082(6) 0.072(5) -0.009(6) 0.059(5) -0.011(5)
C(19) 0.171(9) 0.088(6) 0.061(5) -0.049(6) 0.059(5) -0.022(5)
C(20) 0.064(4) 0.078(5) 0.072(5) -0.000(4) 0.039(4) 0.002(4)
C(21) 0.052(4) 0.044(3) 0.036(3) 0.007(3) 0.021(3) 0.001(3)
C(22) 0.055(4) 0.083(5) 0.046(4) 0.007(4) 0.013(3) -0.002(4)
C(23) 0.062(4) 0.073(5) 0.038(4) 0.017(4) 0.009(3) 0.010(3)
C(24) 0.094(6) 0.056(4) 0.048(4) -0.016(4) 0.028(4) 0.008(3)
C(25) 0.056(10) 0.047(12) 0.096(14) -0.018(10) 0.022(9) 0.032(11)
C(25') 0.21(3) 0.073(16) 0.40(5) 0.008(19) 0.27(4) 0.03(2)
C(26) 0.131(20) 0.112(19) 0.070(11) -0.007(16) 0.064(12) 0.027(12)
C(26') 0.11(2) 0.17(3) 0.13(3) 0.01(2) 0.022(19) 0.11(3)
C(27) 0.076(14) 0.052(10) 0.113(18) -0.027(9) 0.018(11) 0.005(11)
C(27') 0.16(3) 0.078(17) 0.061(11) -0.053(17) 0.011(13) 0.024(13)

loop_
_atom_type_symbol
_atom_type_description
_atom_type_scat_dispersion_real
_atom_type_scat_dispersion_imag
_atom_type_scat_source
I I -0.474 1.812
;
International Tables for Crystallography
(1992, Vol. C, Tables 4.2.6.8 and 6.1.1.4)
;
Pd Pd -0.999 1.007
;
International Tables for Crystallography
(1992, Vol. C, Tables 4.2.6.8 and 6.1.1.4)
;
N N 0.006 0.003
;
International Tables for Crystallography
(1992, Vol. C, Tables 4.2.6.8 and 6.1.1.4)
;
C C 0.003 0.002
;
International Tables for Crystallography
(1992, Vol. C, Tables 4.2.6.8 and 6.1.1.4)
;
H H 0.000 0.000
;
International Tables for Crystallography
(1992, Vol. C, Table 6.1.1.4)
;

loop_
_geom_angle_atom_site_label_1
_geom_angle_atom_site_label_2
_geom_angle_atom_site_label_3
_geom_angle
_geom_angle_publ_flag
I(1) Pd(1) I(2) 174.18(3) yes
I(1) Pd(1) C(5) 90.89(16) yes
I(1) Pd(1) C(21) 89.45(17) yes
I(2) Pd(1) C(5) 90.50(17) yes
I(2) Pd(1) C(21) 88.52(18) yes
C(5) Pd(1) C(21) 173.3(3) yes
C(1) N(1) C(5) 128.8(4) yes
C(1) N(1) C(6) 120.3(4) yes
C(5) N(1) C(6) 110.4(5) yes
C(5) N(2) C(7) 111.8(5) yes
C(5) N(2) C(8) 125.2(4) yes
C(7) N(2) C(8) 123.0(5) yes
C(10) N(3) C(11) 111.5(6) yes
C(10) N(3) C(18) 112.3(6) yes
C(11) N(3) C(18) 111.8(6) yes
C(20) N(4) C(21) 124.1(4) yes
C(20) N(4) C(22) 124.8(5) yes
C(21) N(4) C(22) 111.0(5) yes
C(21) N(5) C(23) 109.6(5) yes
C(21) N(5) C(24) 128.2(4) yes
C(23) N(5) C(24) 122.2(5) yes
N(1) C(1) C(2) 109.9(6) yes
N(1) C(1) C(3) 107.4(5) yes
N(1) C(1) C(4) 110.8(5) yes
C(2) C(1) C(3) 110.0(5) yes
C(2) C(1) C(4) 108.7(5) yes
C(3) C(1) C(4) 110.0(6) yes
Pd(1) C(5) N(1) 135.1(4) yes
Pd(1) C(5) N(2) 121.5(3) yes
N(1) C(5) N(2) 103.4(4) yes
N(1) C(6) C(7) 107.2(4) yes
N(2) C(7) C(6) 107.1(6) yes
N(2) C(8) C(9) 112.8(5) yes
C(8) C(9) C(10) 111.6(6) yes
N(3) C(10) C(9) 113.1(6) yes
N(3) C(11) C(12) 114.6(6) yes
C(11) C(12) C(13) 122.0(7) yes
C(11) C(12) C(17) 119.0(7) yes
C(13) C(12) C(17) 118.9(7) yes
C(12) C(13) C(14) 121.3(8) yes
C(13) C(14) C(15) 118.6(8) yes
C(14) C(15) C(16) 119.6(10) yes
C(15) C(16) C(17) 120.5(10) yes
C(12) C(17) C(16) 121.1(8) yes
N(3) C(18) C(19) 116.5(7) yes
C(18) C(19) C(20) 118.0(7) yes
N(4) C(20) C(19) 116.0(7) yes
Pd(1) C(21) N(4) 119.0(4) yes
Pd(1) C(21) N(5) 136.1(4) yes
N(4) C(21) N(5) 104.9(4) yes
N(4) C(22) C(23) 106.7(5) yes
N(5) C(23) C(22) 107.7(5) yes
N(5) C(24) C(25) 112.2(11) yes
N(5) C(24) C(25') 104.7(13) yes
N(5) C(24) C(26) 107.2(11) yes
N(5) C(24) C(26') 121.1(13) yes
N(5) C(24) C(27) 98.8(10) yes
N(5) C(24) C(27') 112.4(14) yes
C(25) C(24) C(25') 75.9(17) yes
C(25) C(24) C(26) 117.4(16) yes
C(25) C(24) C(26') 123.7(14) yes
C(25) C(24) C(27) 113.7(11) yes
C(25) C(24) C(27') 35.0(14) yes
C(25') C(24) C(26) 47.8(18) yes
C(25') C(24) C(26') 106(2) yes
C(25') C(24) C(27) 148.8(19) yes
C(25') C(24) C(27') 109.2(18) yes
C(26) C(24) C(26') 63.5(17) yes
C(26) C(24) C(27) 105.6(14) yes
C(26) C(24) C(27') 138.8(18) yes
C(26') C(24) C(27) 43.8(17) yes
C(26') C(24) C(27') 103.5(15) yes
C(27) C(24) C(27') 79.6(12) yes
C(1) C(2) H(2A) 109.467 yes
C(1) C(2) H(2B) 109.468 yes
C(1) C(2) H(2C) 109.475 yes
H(2A) C(2) H(2B) 109.466 yes
H(2A) C(2) H(2C) 109.481 yes
H(2B) C(2) H(2C) 109.470 yes
C(1) C(3) H(3A) 109.471 yes
C(1) C(3) H(3B) 109.478 yes
C(1) C(3) H(3C) 109.474 yes
H(3A) C(3) H(3B) 109.468 yes
H(3A) C(3) H(3C) 109.464 yes
H(3B) C(3) H(3C) 109.473 yes
C(1) C(4) H(4A) 109.475 yes
C(1) C(4) H(4B) 109.464 yes
C(1) C(4) H(4C) 109.469 yes
H(4A) C(4) H(4B) 109.472 yes
H(4A) C(4) H(4C) 109.476 yes
H(4B) C(4) H(4C) 109.472 yes
N(1) C(6) H(6) 126.382 yes
C(7) C(6) H(6) 126.396 yes
N(2) C(7) H(7) 126.459 yes
C(6) C(7) H(7) 126.449 yes
N(2) C(8) H(8A) 109.024 yes
N(2) C(8) H(8B) 109.012 yes
C(9) C(8) H(8A) 109.021 yes
C(9) C(8) H(8B) 109.021 yes
H(8A) C(8) H(8B) 107.801 yes
C(8) C(9) H(9A) 109.318 yes
C(8) C(9) H(9B) 109.320 yes
C(10) C(9) H(9A) 109.303 yes
C(10) C(9) H(9B) 109.306 yes
H(9A) C(9) H(9B) 107.960 yes
N(3) C(10) H(10A) 108.966 yes
N(3) C(10) H(10B) 108.970 yes
C(9) C(10) H(10A) 108.972 yes
C(9) C(10) H(10B) 108.976 yes
H(10A) C(10) H(10B) 107.767 yes
N(3) C(11) H(11A) 108.608 yes
N(3) C(11) H(11B) 108.611 yes
C(12) C(11) H(11A) 108.617 yes
C(12) C(11) H(11B) 108.619 yes
H(11A) C(11) H(11B) 107.569 yes
C(12) C(13) H(13) 119.351 yes
C(14) C(13) H(13) 119.354 yes
C(13) C(14) H(14) 120.710 yes
C(15) C(14) H(14) 120.675 yes
C(14) C(15) H(15) 120.222 yes
C(16) C(15) H(15) 120.220 yes
C(15) C(16) H(16) 119.760 yes
C(17) C(16) H(16) 119.747 yes
C(12) C(17) H(17) 119.451 yes
C(16) C(17) H(17) 119.449 yes
N(3) C(18) H(18A) 108.167 yes
N(3) C(18) H(18B) 108.162 yes
C(19) C(18) H(18A) 108.157 yes
C(19) C(18) H(18B) 108.161 yes
H(18A) C(18) H(18B) 107.334 yes
C(18) C(19) H(19A) 107.814 yes
C(18) C(19) H(19B) 107.822 yes
C(20) C(19) H(19A) 107.819 yes
C(20) C(19) H(19B) 107.820 yes
H(19A) C(19) H(19B) 107.148 yes
N(4) C(20) H(20A) 108.286 yes
N(4) C(20) H(20B) 108.290 yes
C(19) C(20) H(20A) 108.294 yes
C(19) C(20) H(20B) 108.293 yes
H(20A) C(20) H(20B) 107.397 yes
N(4) C(22) H(22) 126.642 yes
C(23) C(22) H(22) 126.636 yes
N(5) C(23) H(23) 126.153 yes
C(22) C(23) H(23) 126.143 yes
C(24) C(25) H(25A) 109.471 yes
C(24) C(25) H(25B) 109.463 yes
C(24) C(25) H(25C) 109.469 yes
H(25A) C(25) H(25B) 109.472 yes
H(25A) C(25) H(25C) 109.484 yes
H(25B) C(25) H(25C) 109.467 yes
C(24) C(25') H(25D) 109.469 yes
C(24) C(25') H(25E) 109.467 yes
C(24) C(25') H(25F) 109.476 yes
H(25D) C(25') H(25E) 109.474 yes
H(25D) C(25') H(25F) 109.470 yes
H(25E) C(25') H(25F) 109.471 yes
C(24) C(26) H(26A) 109.473 yes
C(24) C(26) H(26B) 109.466 yes
C(24) C(26) H(26C) 109.466 yes
H(26A) C(26) H(26B) 109.468 yes
H(26A) C(26) H(26C) 109.487 yes
H(26B) C(26) H(26C) 109.467 yes
C(24) C(26') H(26D) 109.474 yes
C(24) C(26') H(26E) 109.466 yes
C(24) C(26') H(26F) 109.469 yes
H(26D) C(26') H(26E) 109.469 yes
H(26D) C(26') H(26F) 109.468 yes
H(26E) C(26') H(26F) 109.481 yes
C(24) C(27) H(27A) 109.475 yes
C(24) C(27) H(27B) 109.467 yes
C(24) C(27) H(27C) 109.469 yes
H(27A) C(27) H(27B) 109.477 yes
H(27A) C(27) H(27C) 109.469 yes
H(27B) C(27) H(27C) 109.471 yes
C(24) C(27') H(27D) 109.472 yes
C(24) C(27') H(27E) 109.475 yes
C(24) C(27') H(27F) 109.466 yes
H(27D) C(27') H(27E) 109.482 yes
H(27D) C(27') H(27F) 109.462 yes
H(27E) C(27') H(27F) 109.471 yes

loop_
_geom_bond_atom_site_label_1
_geom_bond_atom_site_label_2
_geom_bond_distance
_geom_bond_publ_flag
I(1) Pd(1) 2.6164(7) yes
I(2) Pd(1) 2.6288(8) yes
Pd(1) C(5) 2.051(4) yes
Pd(1) C(21) 2.059(5) yes
N(1) C(1) 1.488(9) yes
N(1) C(5) 1.370(6) yes
N(1) C(6) 1.390(7) yes
N(2) C(5) 1.359(8) yes
N(2) C(7) 1.372(6) yes
N(2) C(8) 1.464(8) yes
N(3) C(10) 1.462(8) yes
N(3) C(11) 1.439(11) yes
N(3) C(18) 1.460(11) yes
N(4) C(20) 1.462(10) yes
N(4) C(21) 1.357(8) yes
N(4) C(22) 1.380(7) yes
N(5) C(21) 1.362(8) yes
N(5) C(23) 1.392(7) yes
N(5) C(24) 1.492(10) yes
C(1) C(2) 1.515(8) yes
C(1) C(3) 1.519(11) yes
C(1) C(4) 1.503(8) yes
C(6) C(7) 1.327(10) yes
C(8) C(9) 1.513(9) yes
C(9) C(10) 1.526(10) yes
C(11) C(12) 1.523(12) yes
C(12) C(13) 1.374(10) yes
C(12) C(17) 1.383(12) yes
C(13) C(14) 1.384(12) yes
C(14) C(15) 1.398(14) yes
C(15) C(16) 1.387(15) yes
C(16) C(17) 1.349(15) yes
C(18) C(19) 1.440(11) yes
C(19) C(20) 1.470(10) yes
C(22) C(23) 1.336(11) yes
C(24) C(25) 1.416(18) yes
C(24) C(25') 1.60(4) yes
C(24) C(26) 1.49(3) yes
C(24) C(26') 1.42(3) yes
C(24) C(27) 1.641(19) yes
C(24) C(27') 1.54(2) yes
C(2) H(2A) 0.970 yes
C(2) H(2B) 0.970 yes
C(2) H(2C) 0.970 yes
C(3) H(3A) 0.970 yes
C(3) H(3B) 0.970 yes
C(3) H(3C) 0.970 yes
C(4) H(4A) 0.970 yes
C(4) H(4B) 0.970 yes
C(4) H(4C) 0.970 yes
C(6) H(6) 0.940 yes
C(7) H(7) 0.940 yes
C(8) H(8A) 0.980 yes
C(8) H(8B) 0.980 yes
C(9) H(9A) 0.980 yes
C(9) H(9B) 0.980 yes
C(10) H(10A) 0.980 yes
C(10) H(10B) 0.980 yes
C(11) H(11A) 0.980 yes
C(11) H(11B) 0.980 yes
C(13) H(13) 0.940 yes
C(14) H(14) 0.940 yes
C(15) H(15) 0.940 yes
C(16) H(16) 0.940 yes
C(17) H(17) 0.940 yes
C(18) H(18A) 0.980 yes
C(18) H(18B) 0.980 yes
C(19) H(19A) 0.980 yes
C(19) H(19B) 0.980 yes
C(20) H(20A) 0.980 yes
C(20) H(20B) 0.980 yes
C(22) H(22) 0.940 yes
C(23) H(23) 0.940 yes
C(25) H(25A) 0.970 yes
C(25) H(25B) 0.970 yes
C(25) H(25C) 0.970 yes
C(25') H(25D) 0.970 yes
C(25') H(25E) 0.970 yes
C(25') H(25F) 0.970 yes
C(26) H(26A) 0.970 yes
C(26) H(26B) 0.970 yes
C(26) H(26C) 0.970 yes
C(26') H(26D) 0.970 yes
C(26') H(26E) 0.970 yes
C(26') H(26F) 0.970 yes
C(27) H(27A) 0.970 yes
C(27) H(27B) 0.970 yes
C(27) H(27C) 0.970 yes
C(27') H(27D) 0.970 yes
C(27') H(27E) 0.970 yes
C(27') H(27F) 0.970 yes

loop_
_geom_contact_atom_site_label_1
_geom_contact_atom_site_label_2
_geom_contact_distance
_geom_contact_publ_flag
_geom_contact_site_symmetry_2
Pd(1) C(4) 3.251(6) yes .
Pd(1) C(8) 3.320(7) yes .
Pd(1) C(20) 3.232(7) yes .
Pd(1) C(25) 3.22(2) yes .
Pd(1) C(27') 3.47(3) yes .
N(1) C(8) 3.570(8) yes .
N(3) C(8) 2.981(7) yes .
N(3) C(13) 2.915(10) yes .
N(3) C(20) 2.845(9) yes .
N(5) C(20) 3.574(10) yes .
C(1) C(7) 3.593(10) yes .
C(2) C(6) 2.885(11) yes .
C(3) C(5) 3.377(10) yes .
C(3) C(6) 3.109(13) yes .
C(4) C(5) 2.945(10) yes .
C(4) C(25) 3.354(20) yes .
C(5) C(9) 3.451(9) yes .
C(6) C(8) 3.575(8) yes .
C(7) C(9) 3.225(8) yes .
C(9) C(18) 3.103(9) yes .
C(10) C(12) 3.135(11) yes .
C(10) C(13) 3.508(11) yes .
C(11) C(19) 3.198(14) yes .
C(11) C(20) 3.587(12) yes .
C(12) C(15) 2.768(13) yes .
C(13) C(16) 2.745(14) yes .
C(14) C(17) 2.762(11) yes .
C(19) C(21) 3.529(11) yes .
C(19) C(22) 3.213(11) yes .
C(20) C(23) 3.592(11) yes .
C(21) C(25) 2.88(2) yes .
C(21) C(25') 3.25(5) yes .
C(21) C(26) 3.59(3) yes .
C(21) C(27) 3.49(2) yes .
C(21) C(27') 3.05(3) yes .
C(23) C(25') 3.36(4) yes .
C(23) C(26) 2.88(3) yes .
C(23) C(26') 3.00(3) yes .
C(23) C(27) 2.892(19) yes .
C(25') C(25') 3.5085(5) yes 3_657
I(1) H(3B) 3.2839 yes .
I(1) H(4C) 3.3005 yes .
I(1) H(9A) 3.4356 yes .
I(1) H(19A) 3.5986 yes .
I(1) H(25B) 3.3820 yes .
I(1) H(25D) 3.5578 yes .
I(2) H(8B) 3.2824 yes .
I(2) H(20A) 3.4063 yes .
I(2) H(25A) 3.3382 yes .
I(2) H(27D) 3.2031 yes .
Pd(1) H(4A) 3.0315 yes .
Pd(1) H(4C) 2.7268 yes .
Pd(1) H(8B) 2.7579 yes .
Pd(1) H(20A) 2.6012 yes .
Pd(1) H(25A) 2.7257 yes .
Pd(1) H(25B) 2.9340 yes .
Pd(1) H(27D) 2.5902 yes .
N(1) H(2A) 2.6463 yes .
N(1) H(2B) 2.6487 yes .
N(1) H(2C) 3.2934 yes .
N(1) H(3A) 2.6006 yes .
N(1) H(3B) 2.6076 yes .
N(1) H(3C) 3.2675 yes .
N(1) H(4A) 2.5887 yes .
N(1) H(4B) 3.2901 yes .
N(1) H(4C) 2.7243 yes .
N(1) H(7) 3.1016 yes .
N(2) H(6) 3.0841 yes .
N(2) H(9A) 2.6843 yes .
N(2) H(9B) 2.6733 yes .
N(3) H(8A) 3.2451 yes .
N(3) H(8B) 2.6413 yes .
N(3) H(9A) 2.7141 yes .
N(3) H(9B) 3.3199 yes .
N(3) H(13) 2.5982 yes .
N(3) H(19A) 3.2231 yes .
N(3) H(19B) 2.9211 yes .
N(3) H(20A) 2.5337 yes .
N(3) H(20B) 2.9711 yes .
N(4) H(19A) 2.4898 yes .
N(4) H(19B) 2.8956 yes .
N(4) H(23) 3.0921 yes .
N(5) H(22) 3.1165 yes .
N(5) H(25A) 2.5621 yes .
N(5) H(25B) 2.6482 yes .
N(5) H(25C) 3.2497 yes .
N(5) H(26A) 3.0975 yes .
N(5) H(26B) 2.3148 yes .
N(5) H(26C) 2.9716 yes .
N(5) H(27A) 2.8375 yes .
N(5) H(27B) 3.1681 yes .
N(5) H(27C) 2.3200 yes .
N(5) H(25D) 2.9264 yes .
N(5) H(25E) 2.4100 yes .
N(5) H(25F) 3.2166 yes .
N(5) H(26D) 3.1653 yes .
N(5) H(26E) 3.1524 yes .
N(5) H(26F) 2.5442 yes .
N(5) H(27D) 2.5875 yes .
N(5) H(27E) 3.3183 yes .
N(5) H(27F) 2.8725 yes .
C(1) H(6) 2.7521 yes .
C(2) H(3A) 2.6704 yes .
C(2) H(3B) 3.3219 yes .
C(2) H(3C) 2.6699 yes .
C(2) H(4A) 2.7121 yes .
C(2) H(4B) 2.5579 yes .
C(2) H(4C) 3.2897 yes .
C(2) H(6) 2.7107 yes .
C(3) H(2A) 3.3224 yes .
C(3) H(2B) 2.6534 yes .
C(3) H(2C) 2.6851 yes .
C(3) H(4A) 3.3079 yes .
C(3) H(4B) 2.7424 yes .
C(3) H(4C) 2.5833 yes .
C(3) H(6) 3.2096 yes .
C(4) H(2A) 2.6471 yes .
C(4) H(2B) 3.2937 yes .
C(4) H(2C) 2.6232 yes .
C(4) H(3A) 3.3120 yes .
C(4) H(3B) 2.6654 yes .
C(4) H(3C) 2.6619 yes .
C(4) H(25A) 3.0137 yes .
C(4) H(25B) 3.0347 yes .
C(4) H(25C) 3.4809 yes .
C(4) H(27D) 2.9371 yes .
C(4) H(27E) 3.5079 yes .
C(5) H(3B) 3.1896 yes .
C(5) H(4A) 2.8642 yes .
C(5) H(4C) 2.8558 yes .
C(5) H(6) 3.1697 yes .
C(5) H(7) 3.1624 yes .
C(5) H(8A) 3.1858 yes .
C(5) H(8B) 2.5922 yes .
C(5) H(9A) 3.3164 yes .
C(6) H(2A) 3.0580 yes .
C(6) H(2B) 2.5957 yes .
C(6) H(3A) 2.8248 yes .
C(6) H(3B) 3.4234 yes .
C(7) H(8A) 2.6552 yes .
C(7) H(8B) 3.2563 yes .
C(7) H(9A) 3.5436 yes .
C(7) H(9B) 2.9843 yes .
C(8) H(7) 2.7687 yes .
C(8) H(10A) 2.7186 yes .
C(8) H(10B) 3.3481 yes .
C(8) H(13) 3.0068 yes .
C(8) H(18B) 3.5907 yes .
C(8) H(20A) 3.0050 yes .
C(9) H(7) 3.3119 yes .
C(9) H(18B) 2.6896 yes .
C(9) H(20A) 3.4152 yes .
C(10) H(8A) 2.6839 yes .
C(10) H(8B) 2.6955 yes .
C(10) H(11A) 3.2113 yes .
C(10) H(11B) 2.4683 yes .
C(10) H(13) 3.2435 yes .
C(10) H(18A) 2.8518 yes .
C(10) H(18B) 2.4062 yes .
C(10) H(20A) 3.4959 yes .
C(11) H(10A) 2.4510 yes .
C(11) H(10B) 2.7451 yes .
C(11) H(13) 2.6855 yes .
C(11) H(17) 2.6358 yes .
C(11) H(18A) 2.4294 yes .
C(11) H(18B) 3.1802 yes .
C(11) H(19B) 3.2246 yes .
C(11) H(20A) 3.5131 yes .
C(11) H(20B) 3.3294 yes .
C(12) H(10A) 2.7441 yes .
C(12) H(14) 3.2522 yes .
C(12) H(16) 3.2247 yes .
C(13) H(8A) 3.2838 yes .
C(13) H(8B) 3.2926 yes .
C(13) H(10A) 3.1238 yes .
C(13) H(11A) 2.9897 yes .
C(13) H(11B) 3.2650 yes .
C(13) H(15) 3.2445 yes .
C(13) H(17) 3.2220 yes .
C(13) H(20B) 3.5014 yes .
C(14) H(16) 3.2549 yes .
C(15) H(13) 3.2414 yes .
C(15) H(17) 3.2218 yes .
C(16) H(14) 3.2589 yes .
C(17) H(11A) 2.8813 yes .
C(17) H(11B) 2.5985 yes .
C(17) H(13) 3.2225 yes .
C(17) H(15) 3.2210 yes .
C(18) H(8B) 3.3643 yes .
C(18) H(9A) 2.8318 yes .
C(18) H(10A) 3.2462 yes .
C(18) H(10B) 2.5319 yes .
C(18) H(11A) 2.4190 yes .
C(18) H(11B) 2.7718 yes .
C(18) H(20A) 2.5250 yes .
C(18) H(20B) 2.9144 yes .
C(19) H(11A) 2.8558 yes .
C(19) H(22) 3.2502 yes .
C(20) H(8B) 3.0545 yes .
C(20) H(11A) 3.3337 yes .
C(20) H(13) 3.3201 yes .
C(20) H(18A) 3.2476 yes .
C(20) H(18B) 2.9498 yes .
C(20) H(22) 2.8108 yes .
C(21) H(19A) 3.3585 yes .
C(21) H(20A) 2.5420 yes .
C(21) H(20B) 3.1138 yes .
C(21) H(22) 3.1591 yes .
C(21) H(23) 3.1546 yes .
C(21) H(25A) 2.7017 yes .
C(21) H(25B) 2.8613 yes .
C(21) H(26B) 3.4269 yes .
C(21) H(27C) 3.4317 yes .
C(21) H(25D) 3.3815 yes .
C(21) H(25E) 3.1180 yes .
C(21) H(27D) 2.6467 yes .
C(21) H(27F) 3.4226 yes .
C(22) H(19A) 3.1155 yes .
C(22) H(19B) 3.2447 yes .
C(22) H(20A) 3.2798 yes .
C(22) H(20B) 2.7231 yes .
C(22) H(26B) 3.5944 yes .
C(22) H(27C) 3.4547 yes .
C(23) H(26B) 2.4805 yes .
C(23) H(26C) 3.1844 yes .
C(23) H(27A) 3.5314 yes .
C(23) H(27B) 3.5484 yes .
C(23) H(27C) 2.3724 yes .
C(23) H(25E) 3.0518 yes .
C(23) H(26E) 3.5379 yes .
C(23) H(26F) 2.5451 yes .
C(24) H(23) 2.7868 yes .
C(25) H(4A) 3.2084 yes .
C(25) H(4B) 3.5337 yes .
C(25) H(4C) 2.8129 yes .
C(25) H(26A) 2.4851 yes .
C(25) H(26B) 3.0878 yes .
C(25) H(26C) 3.1154 yes .
C(25) H(27A) 2.6037 yes .
C(25) H(27B) 3.0300 yes .
C(25) H(27C) 3.2961 yes .
C(25') H(23) 3.5689 yes .
C(25') H(26D) 3.0661 yes .
C(25') H(26E) 2.2663 yes .
C(25') H(26F) 3.0589 yes .
C(25') H(27D) 2.8655 yes .
C(25') H(27E) 2.6158 yes .
C(25') H(27F) 3.3928 yes .
C(26) H(23) 2.7798 yes .
C(26) H(25A) 3.2951 yes .
C(26) H(25B) 2.6839 yes .
C(26) H(25C) 2.6983 yes .
C(26) H(27A) 3.2913 yes .
C(26) H(27B) 2.5128 yes .
C(26) H(27C) 2.8759 yes .
C(26') H(23) 2.8096 yes .
C(26') H(25D) 3.1303 yes .
C(26') H(25E) 2.9557 yes .
C(26') H(25F) 2.3699 yes .
C(26') H(27D) 3.1750 yes .
C(26') H(27E) 2.5788 yes .
C(26') H(27F) 2.4487 yes .
C(27) H(23) 2.8701 yes .
C(27) H(25A) 2.7126 yes .
C(27) H(25B) 3.4056 yes .
C(27) H(25C) 2.7580 yes .
C(27) H(26A) 3.1750 yes .
C(27) H(26B) 3.0974 yes .
C(27) H(26C) 2.3496 yes .
C(27') H(4A) 3.2864 yes .
C(27') H(4C) 3.3124 yes .
C(27') H(25D) 2.5382 yes .
C(27') H(25E) 3.3197 yes .
C(27') H(25F) 3.0306 yes .
C(27') H(26D) 2.1892 yes .
C(27') H(26E) 2.9394 yes .
C(27') H(26F) 3.0201 yes .
H(2A) H(3A) 3.5463 yes .
H(2A) H(3C) 3.5612 yes .
H(2A) H(4A) 2.5475 yes .
H(2A) H(4B) 2.8166 yes .
H(2A) H(4C) 3.5611 yes .
H(2A) H(6) 2.9723 yes .
H(2B) H(3A) 2.4733 yes .
H(2B) H(3B) 3.5410 yes .
H(2B) H(3C) 2.9270 yes .
H(2B) H(4A) 3.5852 yes .
H(2B) H(4B) 3.4574 yes .
H(2B) H(6) 2.1268 yes .
H(2C) H(3A) 2.9748 yes .
H(2C) H(3B) 3.5644 yes .
H(2C) H(3C) 2.5068 yes .
H(2C) H(4A) 3.0090 yes .
H(2C) H(4B) 2.3566 yes .
H(2C) H(4C) 3.4694 yes .
H(2C) H(6) 3.5822 yes .
H(3A) H(4C) 3.4867 yes .
H(3A) H(6) 2.7206 yes .
H(3B) H(4A) 3.5022 yes .
H(3B) H(4B) 3.0636 yes .
H(3B) H(4C) 2.4074 yes .
H(3C) H(4A) 3.5763 yes .
H(3C) H(4B) 2.5741 yes .
H(3C) H(4C) 2.8220 yes .
H(4A) H(25A) 2.6192 yes .
H(4A) H(25B) 3.1444 yes .
H(4A) H(25C) 3.3793 yes .
H(4A) H(27D) 2.5217 yes .
H(4A) H(27E) 3.2715 yes .
H(4B) H(25A) 3.3481 yes .
H(4B) H(25B) 3.2747 yes .
H(4B) H(25C) 3.3932 yes .
H(4B) H(27D) 3.3119 yes .
H(4B) H(27E) 3.4360 yes .
H(4C) H(25A) 2.6455 yes .
H(4C) H(25B) 2.2829 yes .
H(4C) H(25C) 3.1007 yes .
H(4C) H(25D) 3.0046 yes .
H(4C) H(27D) 2.5764 yes .
H(4C) H(27E) 3.2376 yes .
H(6) H(7) 2.4437 yes .
H(7) H(8A) 2.6646 yes .
H(7) H(9B) 2.8556 yes .
H(8A) H(9A) 2.8425 yes .
H(8A) H(9B) 2.3644 yes .
H(8A) H(10A) 2.5225 yes .
H(8A) H(10B) 3.5722 yes .
H(8A) H(13) 2.7329 yes .
H(8A) H(20A) 3.5982 yes .
H(8B) H(9A) 2.3554 yes .
H(8B) H(9B) 2.8424 yes .
H(8B) H(10A) 3.0076 yes .
H(8B) H(10B) 3.5827 yes .
H(8B) H(13) 2.4522 yes .
H(8B) H(18B) 3.3246 yes .
H(8B) H(20A) 2.0928 yes .
H(8B) H(20B) 3.4081 yes .
H(9A) H(10A) 2.8508 yes .
H(9A) H(10B) 2.3537 yes .
H(9A) H(18A) 3.5511 yes .
H(9A) H(18B) 2.1687 yes .
H(9A) H(20A) 3.2511 yes .
H(9B) H(10A) 2.3503 yes .
H(9B) H(10B) 2.3505 yes .
H(9B) H(18B) 3.4548 yes .
H(10A) H(11A) 3.4010 yes .
H(10A) H(11B) 2.4378 yes .
H(10A) H(13) 3.0615 yes .
H(10A) H(18A) 3.5889 yes .
H(10A) H(18B) 3.3601 yes .
H(10B) H(11A) 3.4799 yes .
H(10B) H(11B) 2.4937 yes .
H(10B) H(18A) 2.6717 yes .
H(10B) H(18B) 2.3755 yes .
H(11A) H(13) 3.1115 yes .
H(11A) H(17) 2.9383 yes .
H(11A) H(18A) 2.2970 yes .
H(11A) H(18B) 3.3518 yes .
H(11A) H(19B) 2.6069 yes .
H(11A) H(20A) 3.5301 yes .
H(11A) H(20B) 2.9559 yes .
H(11B) H(13) 3.5232 yes .
H(11B) H(17) 2.4098 yes .
H(11B) H(18A) 2.5199 yes .
H(11B) H(18B) 3.4272 yes .
H(13) H(14) 2.3247 yes .
H(13) H(20A) 2.8167 yes .
H(13) H(20B) 2.9321 yes .
H(14) H(15) 2.3503 yes .
H(15) H(16) 2.3266 yes .
H(16) H(17) 2.2781 yes .
H(18A) H(19A) 2.4265 yes .
H(18A) H(19B) 2.0895 yes .
H(18A) H(20A) 3.4345 yes .
H(18A) H(20B) 3.5279 yes .
H(18B) H(19A) 2.0914 yes .
H(18B) H(19B) 2.7016 yes .
H(18B) H(20A) 2.8010 yes .
H(18B) H(20B) 3.5827 yes .
H(19A) H(20A) 2.4968 yes .
H(19A) H(20B) 2.7423 yes .
H(19A) H(22) 3.2457 yes .
H(19B) H(20A) 2.7445 yes .
H(19B) H(20B) 2.1413 yes .
H(19B) H(22) 2.9956 yes .
H(20B) H(22) 2.8008 yes .
H(22) H(23) 2.4514 yes .
H(23) H(26B) 2.3730 yes .
H(23) H(26C) 2.8146 yes .
H(23) H(27B) 3.3074 yes .
H(23) H(27C) 2.2506 yes .
H(23) H(25E) 3.2855 yes .
H(23) H(26D) 3.5969 yes .
H(23) H(26E) 3.2321 yes .
H(23) H(26F) 2.1422 yes .
H(25A) H(26A) 3.4282 yes .
H(25A) H(27A) 2.4400 yes .
H(25A) H(27B) 3.3536 yes .
H(25A) H(27C) 3.3701 yes .
H(25B) H(26A) 2.4892 yes .
H(25B) H(26B) 3.0936 yes .
H(25B) H(26C) 3.5058 yes .
H(25B) H(27A) 3.5379 yes .
H(25C) H(26A) 2.4880 yes .
H(25C) H(26B) 3.4960 yes .
H(25C) H(26C) 3.1508 yes .
H(25C) H(27A) 2.7372 yes .
H(25C) H(27B) 2.9425 yes .
H(26A) H(27B) 3.0899 yes .
H(26B) H(27B) 3.2455 yes .
H(26B) H(27C) 3.2244 yes .
H(26C) H(27A) 3.2371 yes .
H(26C) H(27B) 2.0448 yes .
H(26C) H(27C) 2.6744 yes .
H(25D) H(26D) 3.5950 yes .
H(25D) H(26E) 3.0484 yes .
H(25D) H(27D) 2.5960 yes .
H(25D) H(27E) 2.4395 yes .
H(25D) H(27F) 3.4847 yes .
H(25E) H(26E) 2.7974 yes .
H(25E) H(26F) 3.3613 yes .
H(25E) H(27D) 3.4898 yes .
H(25E) H(27E) 3.5221 yes .
H(25F) H(26D) 2.9754 yes .
H(25F) H(26E) 1.8502 yes .
H(25F) H(26F) 3.0824 yes .
H(25F) H(27D) 3.5290 yes .
H(25F) H(27E) 2.8427 yes .
H(26D) H(27D) 3.1389 yes .
H(26D) H(27E) 2.3024 yes .
H(26D) H(27F) 2.0269 yes .
H(26E) H(27E) 2.9289 yes .
H(26E) H(27F) 3.2297 yes .
H(26F) H(27E) 3.4450 yes .
H(26F) H(27F) 2.9667 yes .
I(1) H(2A) 3.5585 yes 2_656
I(1) H(7) 3.1414 yes 4_555
I(1) H(9B) 3.5251 yes 4_555
I(2) H(6) 3.1944 yes 3_656
I(2) H(17) 3.1360 yes 2_746
N(2) H(2A) 3.2240 yes 3_656
C(2) H(7) 3.5850 yes 3_656
C(2) H(8A) 2.9795 yes 3_656
C(2) H(18B) 3.4200 yes 2_646
C(3) H(16) 3.0521 yes 1_455
C(3) H(26A) 3.4885 yes 3_657
C(3) H(26C) 3.2577 yes 3_657
C(3) H(27A) 3.2722 yes 2_656
C(3) H(25F) 3.5913 yes 3_657
C(3) H(26E) 3.5016 yes 3_657
C(3) H(27F) 3.2642 yes 2_656
C(4) H(9A) 3.3056 yes 2_646
C(4) H(26A) 3.5222 yes 3_657
C(4) H(25F) 3.4854 yes 3_657
C(6) H(27A) 3.4759 yes 2_656
C(6) H(27B) 3.3702 yes 2_656
C(6) H(26D) 3.0711 yes 2_656
C(6) H(27E) 3.3745 yes 2_656
C(6) H(27F) 3.4562 yes 2_656
C(7) H(2A) 2.9807 yes 3_656
C(7) H(25C) 3.3309 yes 2_656
C(7) H(26D) 3.4072 yes 2_656
C(7) H(27E) 3.1413 yes 2_656
C(8) H(2A) 3.1320 yes 3_656
C(9) H(4B) 3.1257 yes 2_656
C(9) H(25E) 3.2685 yes 4_554
C(10) H(26B) 3.2842 yes 4_554
C(10) H(25E) 3.2307 yes 4_554
C(11) H(27C) 3.2478 yes 3_757
C(12) H(19A) 3.5959 yes 4_554
C(12) H(23) 3.0738 yes 3_757
C(12) H(27C) 3.2753 yes 3_757
C(12) H(26F) 3.1607 yes 3_757
C(13) H(23) 2.8647 yes 3_757
C(14) H(11B) 3.5598 yes 2_746
C(14) H(23) 3.0355 yes 3_757
C(15) H(3C) 3.2668 yes 1_655
C(15) H(15) 3.5450 yes 3_756
C(15) H(18A) 3.2937 yes 4_554
C(15) H(19B) 3.2267 yes 4_554
C(15) H(23) 3.3808 yes 3_757
C(16) H(3A) 3.5496 yes 1_655
C(16) H(3C) 3.1167 yes 1_655
C(16) H(19B) 2.7775 yes 4_554
C(16) H(23) 3.5513 yes 3_757
C(16) H(26C) 3.2821 yes 3_757
C(16) H(26F) 3.2160 yes 3_757
C(17) H(19A) 3.5232 yes 4_554
C(17) H(19B) 3.0300 yes 4_554
C(17) H(22) 3.3959 yes 4_554
C(17) H(23) 3.4280 yes 3_757
C(17) H(26C) 3.5035 yes 3_757
C(17) H(27B) 3.4707 yes 3_757
C(17) H(27C) 3.4024 yes 3_757
C(17) H(26F) 2.8464 yes 3_757
C(18) H(2C) 3.2629 yes 2_656
C(20) H(22) 3.5311 yes 3_757
C(22) H(10A) 3.3896 yes 4_555
C(22) H(11B) 3.5714 yes 4_555
C(22) H(20B) 2.9667 yes 3_757
C(23) H(10A) 3.5343 yes 4_555
C(23) H(10B) 3.3644 yes 4_555
C(23) H(20B) 3.3203 yes 3_757
C(25) H(25D) 3.5783 yes 3_657
C(25') H(4C) 3.5390 yes 3_657
C(25') H(9B) 3.4374 yes 4_555
C(25') H(10B) 3.5959 yes 4_555
C(25') H(25B) 3.2828 yes 3_657
C(25') H(25D) 2.7520 yes 3_657
C(25') H(25F) 3.4852 yes 3_657
C(26) H(3B) 3.3469 yes 3_657
C(26) H(3C) 3.1227 yes 3_657
C(26) H(10B) 3.4131 yes 4_555
C(26') H(6) 3.5661 yes 2_646
C(27) H(3A) 3.2347 yes 2_646
C(27) H(6) 3.4232 yes 2_646
C(27) H(11A) 3.2938 yes 3_757
C(27') H(3A) 3.4660 yes 2_646
H(2A) I(1) 3.5585 yes 2_646
H(2A) N(2) 3.2240 yes 3_656
H(2A) C(7) 2.9807 yes 3_656
H(2A) C(8) 3.1320 yes 3_656
H(2A) H(7) 2.6393 yes 3_656
H(2A) H(8A) 2.3243 yes 3_656
H(2B) H(8A) 2.9264 yes 3_656
H(2B) H(14) 3.0448 yes 3_656
H(2C) C(18) 3.2629 yes 2_646
H(2C) H(8A) 3.2756 yes 3_656
H(2C) H(14) 3.3919 yes 3_656
H(2C) H(15) 3.5715 yes 1_455
H(2C) H(18A) 3.1860 yes 2_646
H(2C) H(18B) 2.5198 yes 2_646
H(2C) H(19A) 3.3558 yes 2_646
H(3A) C(16) 3.5496 yes 1_455
H(3A) C(27) 3.2347 yes 2_656
H(3A) C(27') 3.4660 yes 2_656
H(3A) H(16) 2.7407 yes 1_455
H(3A) H(27A) 2.3609 yes 2_656
H(3A) H(27B) 3.3722 yes 2_656
H(3A) H(26D) 3.2886 yes 2_656
H(3A) H(27F) 2.5430 yes 2_656
H(3B) C(26) 3.3469 yes 3_657
H(3B) H(16) 3.3268 yes 1_455
H(3B) H(26A) 3.0170 yes 3_657
H(3B) H(26C) 2.9073 yes 3_657
H(3B) H(27A) 3.4543 yes 2_656
H(3B) H(25F) 3.0934 yes 3_657
H(3B) H(26E) 2.9933 yes 3_657
H(3B) H(27F) 3.1380 yes 2_656
H(3C) C(15) 3.2668 yes 1_455
H(3C) C(16) 3.1167 yes 1_455
H(3C) C(26) 3.1227 yes 3_657
H(3C) H(15) 2.9384 yes 1_455
H(3C) H(16) 2.6343 yes 1_455
H(3C) H(26A) 3.1329 yes 3_657
H(3C) H(26B) 2.9953 yes 3_657
H(3C) H(26C) 2.7237 yes 3_657
H(3C) H(25F) 3.2811 yes 3_657
H(3C) H(26E) 3.1099 yes 3_657
H(4A) H(7) 3.4933 yes 3_656
H(4A) H(9A) 3.4356 yes 2_646
H(4B) C(9) 3.1257 yes 2_646
H(4B) H(9A) 2.4301 yes 2_646
H(4B) H(9B) 3.0851 yes 2_646
H(4B) H(10B) 3.2029 yes 2_646
H(4B) H(18B) 2.9607 yes 2_646
H(4B) H(26A) 3.3416 yes 3_657
H(4B) H(26B) 3.3883 yes 3_657
H(4B) H(25E) 3.3683 yes 3_657
H(4B) H(25F) 3.3349 yes 3_657
H(4C) C(25') 3.5390 yes 3_657
H(4C) H(26A) 2.8977 yes 3_657
H(4C) H(25E) 3.5166 yes 3_657
H(4C) H(25F) 2.8167 yes 3_657
H(6) I(2) 3.1944 yes 3_656
H(6) C(26') 3.5661 yes 2_656
H(6) C(27) 3.4232 yes 2_656
H(6) H(27A) 3.1539 yes 2_656
H(6) H(27B) 2.8072 yes 2_656
H(6) H(26D) 2.6354 yes 2_656
H(6) H(27E) 3.5906 yes 2_656
H(6) H(27F) 3.4288 yes 2_656
H(7) I(1) 3.1414 yes 4_554
H(7) C(2) 3.5850 yes 3_656
H(7) H(2A) 2.6393 yes 3_656
H(7) H(4A) 3.4933 yes 3_656
H(7) H(25C) 3.2434 yes 2_656
H(7) H(26D) 3.3189 yes 2_656
H(7) H(27E) 3.1902 yes 2_656
H(8A) C(2) 2.9795 yes 3_656
H(8A) H(2A) 2.3243 yes 3_656
H(8A) H(2B) 2.9264 yes 3_656
H(8A) H(2C) 3.2756 yes 3_656
H(9A) C(4) 3.3056 yes 2_656
H(9A) H(4A) 3.4356 yes 2_656
H(9A) H(4B) 2.4301 yes 2_656
H(9A) H(25C) 3.5385 yes 2_656
H(9A) H(25E) 3.5957 yes 4_554
H(9A) H(27E) 3.4832 yes 2_656
H(9B) I(1) 3.5251 yes 4_554
H(9B) C(25') 3.4374 yes 4_554
H(9B) H(4B) 3.0851 yes 2_656
H(9B) H(25C) 2.9162 yes 2_656
H(9B) H(26B) 3.3557 yes 4_554
H(9B) H(25D) 3.5571 yes 4_554
H(9B) H(25E) 2.5934 yes 4_554
H(9B) H(27E) 3.0375 yes 2_656
H(10A) C(22) 3.3896 yes 4_554
H(10A) C(23) 3.5343 yes 4_554
H(10A) H(19A) 3.0422 yes 4_554
H(10A) H(22) 3.5826 yes 4_554
H(10A) H(26B) 3.4404 yes 4_554
H(10A) H(25E) 3.2791 yes 4_554
H(10B) C(23) 3.3644 yes 4_554
H(10B) C(25') 3.5959 yes 4_554
H(10B) C(26) 3.4131 yes 4_554
H(10B) H(4B) 3.2029 yes 2_656
H(10B) H(23) 3.3004 yes 4_554
H(10B) H(26B) 2.4555 yes 4_554
H(10B) H(25E) 2.6870 yes 4_554
H(11A) C(27) 3.2938 yes 3_757
H(11A) H(23) 3.4025 yes 3_757
H(11A) H(27A) 3.5714 yes 3_757
H(11A) H(27B) 3.4441 yes 3_757
H(11A) H(27C) 2.4749 yes 3_757
H(11A) H(26F) 3.0996 yes 3_757
H(11B) C(14) 3.5598 yes 2_756
H(11B) C(22) 3.5714 yes 4_554
H(11B) H(14) 2.9651 yes 2_756
H(11B) H(22) 3.2057 yes 4_554
H(13) H(23) 3.1891 yes 3_757
H(14) H(2B) 3.0448 yes 3_656
H(14) H(2C) 3.3919 yes 3_656
H(14) H(11B) 2.9651 yes 2_746
H(14) H(15) 3.3539 yes 3_756
H(14) H(18A) 3.4678 yes 2_746
H(14) H(23) 3.4454 yes 3_757
H(15) C(15) 3.5450 yes 3_756
H(15) H(2C) 3.5715 yes 1_655
H(15) H(3C) 2.9384 yes 1_655
H(15) H(14) 3.3539 yes 3_756
H(15) H(15) 2.8911 yes 3_756
H(15) H(18A) 3.1269 yes 2_746
H(15) H(18A) 3.1873 yes 4_554
H(15) H(19B) 3.5729 yes 4_554
H(16) C(3) 3.0521 yes 1_655
H(16) H(3A) 2.7407 yes 1_655
H(16) H(3B) 3.3268 yes 1_655
H(16) H(3C) 2.6343 yes 1_655
H(16) H(19B) 2.8841 yes 4_554
H(16) H(26C) 3.2423 yes 3_757
H(16) H(27A) 3.3318 yes 2_756
H(16) H(26E) 3.5081 yes 3_757
H(16) H(26F) 3.5086 yes 3_757
H(17) I(2) 3.1360 yes 2_756
H(17) H(19B) 3.2572 yes 4_554
H(17) H(22) 2.8851 yes 4_554
H(17) H(27B) 3.2319 yes 3_757
H(17) H(27C) 3.4701 yes 3_757
H(17) H(26F) 2.9503 yes 3_757
H(18A) C(15) 3.2937 yes 4_555
H(18A) H(2C) 3.1860 yes 2_656
H(18A) H(14) 3.4678 yes 2_756
H(18A) H(15) 3.1269 yes 2_756
H(18A) H(15) 3.1873 yes 4_555
H(18B) C(2) 3.4200 yes 2_656
H(18B) H(2C) 2.5198 yes 2_656
H(18B) H(4B) 2.9607 yes 2_656
H(19A) C(12) 3.5959 yes 4_555
H(19A) C(17) 3.5232 yes 4_555
H(19A) H(2C) 3.3558 yes 2_656
H(19A) H(10A) 3.0422 yes 4_555
H(19B) C(15) 3.2267 yes 4_555
H(19B) C(16) 2.7775 yes 4_555
H(19B) C(17) 3.0300 yes 4_555
H(19B) H(15) 3.5729 yes 4_555
H(19B) H(16) 2.8841 yes 4_555
H(19B) H(17) 3.2572 yes 4_555
H(20B) C(22) 2.9667 yes 3_757
H(20B) C(23) 3.3203 yes 3_757
H(20B) H(22) 2.6986 yes 3_757
H(20B) H(23) 3.3735 yes 3_757
H(22) C(17) 3.3959 yes 4_555
H(22) C(20) 3.5311 yes 3_757
H(22) H(10A) 3.5826 yes 4_555
H(22) H(11B) 3.2057 yes 4_555
H(22) H(17) 2.8851 yes 4_555
H(22) H(20B) 2.6986 yes 3_757
H(23) C(12) 3.0738 yes 3_757
H(23) C(13) 2.8647 yes 3_757
H(23) C(14) 3.0355 yes 3_757
H(23) C(15) 3.3808 yes 3_757
H(23) C(16) 3.5513 yes 3_757
H(23) C(17) 3.4280 yes 3_757
H(23) H(10B) 3.3004 yes 4_555
H(23) H(11A) 3.4025 yes 3_757
H(23) H(13) 3.1891 yes 3_757
H(23) H(14) 3.4454 yes 3_757
H(23) H(20B) 3.3735 yes 3_757
H(25B) C(25') 3.2828 yes 3_657
H(25B) H(26A) 3.1561 yes 3_657
H(25B) H(25D) 2.9394 yes 3_657
H(25B) H(25E) 3.4669 yes 3_657
H(25B) H(25F) 2.9320 yes 3_657
H(25C) C(7) 3.3309 yes 2_646
H(25C) H(7) 3.2434 yes 2_646
H(25C) H(9A) 3.5385 yes 2_646
H(25C) H(9B) 2.9162 yes 2_646
H(25C) H(25D) 3.4000 yes 3_657
H(26A) C(3) 3.4885 yes 3_657
H(26A) C(4) 3.5222 yes 3_657
H(26A) H(3B) 3.0170 yes 3_657
H(26A) H(3C) 3.1329 yes 3_657
H(26A) H(4B) 3.3416 yes 3_657
H(26A) H(4C) 2.8977 yes 3_657
H(26A) H(25B) 3.1561 yes 3_657
H(26A) H(25D) 2.8525 yes 3_657
H(26B) C(10) 3.2842 yes 4_555
H(26B) H(3C) 2.9953 yes 3_657
H(26B) H(4B) 3.3883 yes 3_657
H(26B) H(9B) 3.3557 yes 4_555
H(26B) H(10A) 3.4404 yes 4_555
H(26B) H(10B) 2.4555 yes 4_555
H(26C) C(3) 3.2577 yes 3_657
H(26C) C(16) 3.2821 yes 3_757
H(26C) C(17) 3.5035 yes 3_757
H(26C) H(3B) 2.9073 yes 3_657
H(26C) H(3C) 2.7237 yes 3_657
H(26C) H(16) 3.2423 yes 3_757
H(27A) C(3) 3.2722 yes 2_646
H(27A) C(6) 3.4759 yes 2_646
H(27A) H(3A) 2.3609 yes 2_646
H(27A) H(3B) 3.4543 yes 2_646
H(27A) H(6) 3.1539 yes 2_646
H(27A) H(11A) 3.5714 yes 3_757
H(27A) H(16) 3.3318 yes 2_746
H(27B) C(6) 3.3702 yes 2_646
H(27B) C(17) 3.4707 yes 3_757
H(27B) H(3A) 3.3722 yes 2_646
H(27B) H(6) 2.8072 yes 2_646
H(27B) H(11A) 3.4441 yes 3_757
H(27B) H(17) 3.2319 yes 3_757
H(27C) C(11) 3.2478 yes 3_757
H(27C) C(12) 3.2753 yes 3_757
H(27C) C(17) 3.4024 yes 3_757
H(27C) H(11A) 2.4749 yes 3_757
H(27C) H(17) 3.4701 yes 3_757
H(25D) C(25) 3.5783 yes 3_657
H(25D) C(25') 2.7520 yes 3_657
H(25D) H(9B) 3.5571 yes 4_555
H(25D) H(25B) 2.9394 yes 3_657
H(25D) H(25C) 3.4000 yes 3_657
H(25D) H(26A) 2.8525 yes 3_657
H(25D) H(25D) 2.1726 yes 3_657
H(25D) H(25E) 3.1054 yes 3_657
H(25D) H(25F) 2.6045 yes 3_657
H(25E) C(9) 3.2685 yes 4_555
H(25E) C(10) 3.2307 yes 4_555
H(25E) H(4B) 3.3683 yes 3_657
H(25E) H(4C) 3.5166 yes 3_657
H(25E) H(9A) 3.5957 yes 4_555
H(25E) H(9B) 2.5934 yes 4_555
H(25E) H(10A) 3.2791 yes 4_555
H(25E) H(10B) 2.6870 yes 4_555
H(25E) H(25B) 3.4669 yes 3_657
H(25E) H(25D) 3.1054 yes 3_657
H(25F) C(3) 3.5913 yes 3_657
H(25F) C(4) 3.4854 yes 3_657
H(25F) C(25') 3.4852 yes 3_657
H(25F) H(3B) 3.0934 yes 3_657
H(25F) H(3C) 3.2811 yes 3_657
H(25F) H(4B) 3.3349 yes 3_657
H(25F) H(4C) 2.8167 yes 3_657
H(25F) H(25B) 2.9320 yes 3_657
H(25F) H(25D) 2.6045 yes 3_657
H(26D) C(6) 3.0711 yes 2_646
H(26D) C(7) 3.4072 yes 2_646
H(26D) H(3A) 3.2886 yes 2_646
H(26D) H(6) 2.6354 yes 2_646
H(26D) H(7) 3.3189 yes 2_646
H(26E) C(3) 3.5016 yes 3_657
H(26E) H(3B) 2.9933 yes 3_657
H(26E) H(3C) 3.1099 yes 3_657
H(26E) H(16) 3.5081 yes 3_757
H(26F) C(12) 3.1607 yes 3_757
H(26F) C(16) 3.2160 yes 3_757
H(26F) C(17) 2.8464 yes 3_757
H(26F) H(11A) 3.0996 yes 3_757
H(26F) H(16) 3.5086 yes 3_757
H(26F) H(17) 2.9503 yes 3_757
H(27E) C(6) 3.3745 yes 2_646
H(27E) C(7) 3.1413 yes 2_646
H(27E) H(6) 3.5906 yes 2_646
H(27E) H(7) 3.1902 yes 2_646
H(27E) H(9A) 3.4832 yes 2_646
H(27E) H(9B) 3.0375 yes 2_646
H(27F) C(3) 3.2642 yes 2_646
H(27F) C(6) 3.4562 yes 2_646
H(27F) H(3A) 2.5430 yes 2_646
H(27F) H(3B) 3.1380 yes 2_646
H(27F) H(6) 3.4288 yes 2_646

loop_
_geom_torsion_atom_site_label_1
_geom_torsion_atom_site_label_2
_geom_torsion_atom_site_label_3
_geom_torsion_atom_site_label_4
_geom_torsion
_geom_torsion_publ_flag
I(1) Pd(1) C(5) N(1) -85.1(5) no
I(1) Pd(1) C(5) N(2) 95.7(4) no
I(1) Pd(1) C(21) N(4) -87.8(4) no
I(1) Pd(1) C(21) N(5) 92.3(6) no
I(2) Pd(1) C(5) N(1) 100.5(5) no
I(2) Pd(1) C(5) N(2) -78.7(4) no
I(2) Pd(1) C(21) N(4) 86.8(4) no
I(2) Pd(1) C(21) N(5) -93.1(6) no
C(1) N(1) C(5) Pd(1) 8.8(9) no
C(5) N(1) C(1) C(2) -144.3(5) no
C(5) N(1) C(1) C(3) 96.1(6) no
C(5) N(1) C(1) C(4) -24.1(7) no
C(6) N(1) C(1) C(2) 43.9(6) no
C(6) N(1) C(1) C(3) -75.7(6) no
C(5) N(1) C(6) C(7) 0.3(6) no
C(6) N(1) C(5) N(2) 0.5(6) no
C(5) N(2) C(7) C(6) 1.4(7) no
C(7) N(2) C(5) N(1) -1.1(6) no
C(5) N(2) C(8) C(9) -103.0(6) no
C(8) N(2) C(5) Pd(1) -1.3(8) no
C(7) N(2) C(8) C(9) 77.4(7) no
C(10) N(3) C(11) C(12) -78.7(7) no
C(11) N(3) C(10) C(9) 158.9(5) no
C(10) N(3) C(18) C(19) 146.8(6) no
C(18) N(3) C(10) C(9) -74.8(7) no
C(11) N(3) C(18) C(19) -87.1(8) no
C(18) N(3) C(11) C(12) 154.7(5) no
C(20) N(4) C(21) Pd(1) -3.2(8) no
C(21) N(4) C(20) C(19) 114.3(6) no
C(22) N(4) C(20) C(19) -69.0(8) no
C(21) N(4) C(22) C(23) -0.2(8) no
C(22) N(4) C(21) N(5) -0.4(7) no
C(21) N(5) C(23) C(22) -0.9(7) no
C(23) N(5) C(21) N(4) 0.8(7) no
C(21) N(5) C(24) C(25) -0.9(9) no
C(21) N(5) C(24) C(25') -81.4(7) no
C(21) N(5) C(24) C(26) -131.2(6) no
C(21) N(5) C(24) C(26') 159.9(6) no
C(21) N(5) C(24) C(27) 119.3(6) no
C(21) N(5) C(24) C(27') 37.0(9) no
C(24) N(5) C(21) Pd(1) 0.0(11) no
C(23) N(5) C(24) C(25') 97.9(6) no
C(23) N(5) C(24) C(26) 48.1(8) no
C(23) N(5) C(24) C(26') -20.9(10) no
C(23) N(5) C(24) C(27) -61.4(7) no
C(23) N(5) C(24) C(27') -143.7(5) no
N(1) C(6) C(7) N(2) -1.0(7) no
C(8) C(9) C(10) N(3) -59.0(8) no
N(3) C(11) C(12) C(13) -27.8(8) no
N(3) C(11) C(12) C(17) 156.1(5) no
C(13) C(12) C(17) C(16) -2.3(9) no
C(17) C(12) C(13) C(14) 1.2(8) no
C(12) C(13) C(14) C(15) -0.1(9) no
C(13) C(14) C(15) C(16) 0.0(10) no
C(14) C(15) C(16) C(17) -1.1(12) no
C(15) C(16) C(17) C(12) 2.3(11) no
N(3) C(18) C(19) C(20) -26.8(12) no
C(18) C(19) C(20) N(4) -148.2(8) no
N(4) C(22) C(23) N(5) 0.6(8) no
